data_2242793
loop_
_publ_author_name
'El Ghayati, Lhoussaine'
'Ramli, Youssef'
'H\"okelek, Tuncer'
'Labd Taha, Mohamed'
'Mague, Joel T.'
'Essassi, El Mokhtar'

_publ_section_title
;
 Crystal structure and Hirshfeld surface analysis of
 3,4-dihydro-2-(2,4-dioxo-6-methylpyran-3-ylidene)-4-(4-pyridin-4-yl)-1,5-benzodiazepine
;
_journal_coeditor_code LH5888
_journal_issue 1
_journal_name_full 'Acta Crystallographica Section E'
_journal_page_first 94
_journal_page_last 98
_journal_paper_doi 10.1107/S2056989018017565
_journal_volume 75
_journal_year 2019
_chemical_formula_iupac 'C20 H17 N3 O3'
_chemical_formula_moiety 'C20 H17 N3 O3'
_chemical_formula_sum 'C20 H17 N3 O3'
_chemical_formula_weight 347.36
_chemical_name_systematic 3,4-Dihydro-2-(2,4-dioxo-6-methylpyran-3-ylidene)-4-(4-pyridin-4-yl)-1,5-benzodiazepine
_space_group_crystal_system monoclinic
_space_group_IT_number 14
_space_group_name_Hall '-P 2ybc'
_space_group_name_H-M_alt 'P 1 21/c 1'
_symmetry_space_group_name_Hall '-P 2ybc'
_symmetry_space_group_name_H-M 'P 1 21/c 1'
_atom_sites_solution_hydrogens mixed
_atom_sites_solution_primary direct
_atom_sites_solution_secondary difmap
_audit_creation_method SHELXL-2018/1
_cell_angle_alpha 90
_cell_angle_beta 103.041(15)
_cell_angle_gamma 90
_cell_formula_units_Z 4
_cell_length_a 10.509(9)
_cell_length_b 7.435(6)
_cell_length_c 21.367(16)
_cell_measurement_reflns_used 9961
_cell_measurement_temperature 100(2)
_cell_measurement_theta_max 29.131
_cell_measurement_theta_min 2.458
_cell_volume 1626(2)
_computing_cell_refinement
;
<i>SAINT</i> (Bruker, 2016)
;
_computing_data_collection
;
<i>APEX3</i> (Bruker, 2016)
;
_computing_data_reduction
;
<i>SAINT</i> (Bruker, 2016)
;
_computing_molecular_graphics
;
<i>Mercury</i> (Macrae <i>et al.</i>, 2008)
;
_computing_publication_material
;
<i>SHELXTL</i> (Sheldrick, 2008)
;
_computing_structure_refinement
;
<i>SHELXL2018</i> (Sheldrick, 2015<i>b</i>)
;
_computing_structure_solution
;
<i>SHELXT</i> (Sheldrick, 2015<i>a</i>)
;
_diffrn_ambient_temperature 100(2)
_diffrn_detector_area_resol_mean 8.3333
_diffrn_measured_fraction_theta_full 0.997
_diffrn_measured_fraction_theta_max 0.997
_diffrn_measurement_device_type 'Bruker SMART APEX CCD'
_diffrn_measurement_method '\f and \w scans'
_diffrn_radiation_monochromator graphite
_diffrn_radiation_type MoK\a
_diffrn_radiation_wavelength 0.71073
_diffrn_reflns_av_R_equivalents 0.0375
_diffrn_reflns_av_unetI/netI 0.0319
_diffrn_reflns_limit_h_max 14
_diffrn_reflns_limit_h_min -14
_diffrn_reflns_limit_k_max 10
_diffrn_reflns_limit_k_min -10
_diffrn_reflns_limit_l_max 29
_diffrn_reflns_limit_l_min -29
_diffrn_reflns_number 30100
_diffrn_reflns_theta_full 29.100
_diffrn_reflns_theta_max 29.139
_diffrn_reflns_theta_min 1.957
_diffrn_source 'fine-focus sealed tube'
_exptl_absorpt_coefficient_mu 0.098
_exptl_absorpt_correction_T_max 0.98
_exptl_absorpt_correction_T_min 0.84
_exptl_absorpt_correction_type multi-scan
_exptl_absorpt_process_details
;
(SADABS; Krause <i>et al.</i>, 2015)
;
_exptl_crystal_colour orange
_exptl_crystal_density_diffrn 1.419
_exptl_crystal_density_method 'not measured'
_exptl_crystal_description block
_exptl_crystal_F_000 728
_exptl_crystal_size_max 0.308
_exptl_crystal_size_mid 0.232
_exptl_crystal_size_min 0.205
_refine_diff_density_max 0.451
_refine_diff_density_min -0.198
_refine_ls_extinction_method none
_refine_ls_goodness_of_fit_ref 1.065
_refine_ls_hydrogen_treatment mixed
_refine_ls_matrix_type full
_refine_ls_number_parameters 294
_refine_ls_number_reflns 4368
_refine_ls_number_restraints 1
_refine_ls_restrained_S_all 1.065
_refine_ls_R_factor_all 0.0577
_refine_ls_R_factor_gt 0.0478
_refine_ls_shift/su_max 0.000
_refine_ls_shift/su_mean 0.000
_refine_ls_structure_factor_coef Fsqd
_refine_ls_weighting_details 'w=1/[\s^2^(Fo^2^)+(0.0814P)^2^+0.2932P] where P=(Fo^2^+2Fc^2^)/3'
_refine_ls_weighting_scheme calc
_refine_ls_wR_factor_gt 0.1301
_refine_ls_wR_factor_ref 0.1347
_reflns_number_gt 3541
_reflns_number_total 4368
_reflns_threshold_expression 'I > 2\s(I)'
_cod_data_source_file lh5888sup1.cif
_cod_data_source_block I
_cod_database_code 2242793
_shelx_space_group_comment
;
The symmetry employed for this shelxl refinement is uniquely defined
by the following loop, which should always be used as a source of
symmetry information in preference to the above space-group names.
They are only intended as comments.
;
_shelx_estimated_absorpt_t_min 0.971
_shelx_estimated_absorpt_t_max 0.980

loop_
_space_group_symop_operation_xyz
'x, y, z'
'-x, y+1/2, -z+1/2'
'-x, -y, -z'
'x, -y-1/2, z-1/2'

loop_
_atom_site_type_symbol
_atom_site_label
_atom_site_fract_x
_atom_site_fract_y
_atom_site_fract_z
_atom_site_U_iso_or_equiv
_atom_site_adp_type
_atom_site_calc_flag
_atom_site_occupancy
_atom_site_disorder_assembly
_atom_site_disorder_group
N N1 0.50328(10) 0.27877(14) 0.42584(5) 0.0216(2) Uani d 1 . .
H H1 0.5339(17) 0.167(2) 0.4311(8) 0.035(4) Uiso d 1 . .
N N2 0.46375(10) 0.66567(14) 0.42864(5) 0.0202(2) Uani d 1 . .
H H2A 0.4561(17) 0.766(2) 0.4531(8) 0.035(4) Uiso d 1 . .
N N3 0.47709(10) 0.02629(13) 0.33122(5) 0.0210(2) Uani d 1 . .
C C1 0.58855(12) 0.58808(16) 0.43268(6) 0.0195(2) Uani d 1 . .
C C2 0.69547(14) 0.70495(18) 0.44401(6) 0.0259(3) Uani d 1 . .
H H2 0.6776(16) 0.831(2) 0.4477(8) 0.030(4) Uiso d 1 . .
C C3 0.82095(14) 0.6385(2) 0.45086(7) 0.0303(3) Uani d 1 . .
H H3 0.8932(19) 0.721(3) 0.4594(9) 0.046(5) Uiso d 1 . .
C C4 0.83965(13) 0.4535(2) 0.44650(7) 0.0283(3) Uani d 1 . .
H H4 0.9285(17) 0.409(2) 0.4496(8) 0.034(4) Uiso d 1 . .
C C5 0.73377(13) 0.33768(18) 0.43610(6) 0.0231(3) Uani d 1 . .
H H5 0.7506(15) 0.206(2) 0.4327(7) 0.026(4) Uiso d 1 . .
C C6 0.60577(12) 0.40117(16) 0.42916(5) 0.0189(2) Uani d 1 . .
C C7 0.38159(12) 0.28441(16) 0.37634(6) 0.0210(3) Uani d 1 . .
H H7 0.3049(15) 0.268(2) 0.3989(7) 0.023(4) Uiso d 1 . .
C C8 0.36516(13) 0.46755(16) 0.34292(6) 0.0211(3) Uani d 1 . .
H H8A 0.2883(14) 0.4618(19) 0.3074(8) 0.018(3) Uiso d 1 . .
H H8B 0.4473(17) 0.490(2) 0.3250(8) 0.029(4) Uiso d 1 . .
C C9 0.35388(12) 0.61587(16) 0.38909(6) 0.0208(3) Uani d 1 . .
C C10 0.37298(12) 0.13296(15) 0.32695(6) 0.0195(2) Uani d 1 . .
C C11 0.25688(12) 0.10935(17) 0.28020(6) 0.0220(3) Uani d 1 . .
H H11 0.1812(15) 0.193(2) 0.2789(8) 0.028(4) Uiso d 1 . .
C C12 0.24929(13) -0.02918(17) 0.23603(6) 0.0239(3) Uani d 1 . .
H H12 0.1706(16) -0.050(2) 0.2033(8) 0.024(4) Uiso d 1 . .
C C13 0.35724(13) -0.14053(17) 0.24005(6) 0.0228(3) Uani d 1 . .
H H13 0.3539(16) -0.241(2) 0.2093(8) 0.033(4) Uiso d 1 . .
C C14 0.46719(13) -0.10813(16) 0.28802(6) 0.0214(3) Uani d 1 . .
H H14 0.5450(16) -0.187(2) 0.2937(8) 0.029(4) Uiso d 1 . .
O O1 0.00669(11) 0.75916(18) 0.33696(7) 0.0284(3) Uani d 0.899(3) A 1
O O2 0.33642(11) 0.94052(19) 0.46059(7) 0.0210(3) Uani d 0.899(3) A 1
O O3 0.0900(2) 0.4903(3) 0.32931(15) 0.0353(6) Uani d 0.899(3) A 1
C C15 0.23602(14) 0.7124(2) 0.38727(7) 0.0179(3) Uani d 0.899(3) A 1
C C16 0.23681(15) 0.8804(2) 0.42163(7) 0.0184(3) Uani d 0.899(3) A 1
C C17 0.11731(18) 0.9845(2) 0.40703(8) 0.0223(3) Uani d 0.899(3) A 1
H H17 0.113329 1.095824 0.428316 0.027 Uiso calc 0.899(3) A 1
C C18 0.01213(16) 0.9261(2) 0.36392(8) 0.0243(3) Uani d 0.899(3) A 1
C C19 0.11368(19) 0.6417(3) 0.35030(13) 0.0260(3) Uani d 0.899(3) A 1
C C20 -0.11056(16) 1.0286(2) 0.33797(8) 0.0328(4) Uani d 0.899(3) A 1
H H20A -0.105441 1.146502 0.358885 0.049 Uiso d 0.899(3) A 1
H H20B -0.185256 0.961717 0.346453 0.049 Uiso d 0.899(3) A 1
H H20C -0.121537 1.044791 0.291544 0.049 Uiso d 0.899(3) A 1
C C15A 0.2351(8) 0.6865(16) 0.4003(7) 0.0179(3) Uani d 0.101(3) A 2
C C16A 0.1172(11) 0.6489(15) 0.3522(8) 0.0184(3) Uani d 0.101(3) A 2
C C17A 0.0191(9) 0.7874(16) 0.3410(7) 0.0223(3) Uani d 0.101(3) A 2
H H17A -0.059812 0.768813 0.309749 0.027 Uiso calc 0.101(3) A 2
C C18A 0.0373(7) 0.9429(13) 0.3741(5) 0.0243(3) Uani d 0.101(3) A 2
O O1A 0.1528(8) 0.9856(13) 0.4151(5) 0.0284(3) Uani d 0.101(3) A 2
C C19A 0.2584(7) 0.8647(17) 0.4267(6) 0.0260(3) Uani d 0.101(3) A 2
C C20A -0.0603(10) 1.0911(14) 0.3745(7) 0.0328(4) Uani d 0.101(3) A 2
H H20D -0.148892 1.041236 0.363612 0.049 Uiso d 0.101(3) A 2
H H20E -0.051332 1.182826 0.342868 0.049 Uiso d 0.101(3) A 2
H H20F -0.044162 1.145564 0.417348 0.049 Uiso d 0.101(3) A 2
O O2A 0.0956(15) 0.5021(19) 0.3224(11) 0.0210(3) Uani d 0.101(3) A 2
O O3A 0.3599(8) 0.926(2) 0.4586(9) 0.0353(6) Uani d 0.101(3) A 2

loop_
_atom_site_aniso_label
_atom_site_aniso_U_11
_atom_site_aniso_U_22
_atom_site_aniso_U_33
_atom_site_aniso_U_12
_atom_site_aniso_U_13
_atom_site_aniso_U_23
N1 0.0252(5) 0.0167(5) 0.0189(5) -0.0021(4) -0.0032(4) 0.0025(4)
N2 0.0239(5) 0.0173(5) 0.0180(5) 0.0024(4) 0.0017(4) -0.0015(4)
N3 0.0227(5) 0.0182(5) 0.0212(5) -0.0007(4) 0.0032(4) -0.0006(4)
C1 0.0216(6) 0.0193(5) 0.0159(5) 0.0002(4) 0.0006(4) -0.0011(4)
C2 0.0303(7) 0.0206(6) 0.0238(6) -0.0047(5) -0.0004(5) -0.0012(5)
C3 0.0253(7) 0.0344(7) 0.0280(7) -0.0087(6) -0.0007(5) 0.0005(6)
C4 0.0222(7) 0.0373(7) 0.0235(6) 0.0011(5) 0.0013(5) -0.0001(5)
C5 0.0252(6) 0.0251(6) 0.0175(5) 0.0040(5) 0.0017(5) -0.0002(5)
C6 0.0229(6) 0.0198(5) 0.0124(5) 0.0000(4) 0.0007(4) -0.0004(4)
C7 0.0234(6) 0.0179(5) 0.0190(5) 0.0003(4) -0.0004(5) -0.0007(4)
C8 0.0253(6) 0.0187(5) 0.0175(5) 0.0025(4) 0.0010(5) -0.0015(4)
C9 0.0258(6) 0.0168(5) 0.0188(5) 0.0009(4) 0.0027(5) -0.0003(4)
C10 0.0225(6) 0.0159(5) 0.0194(5) -0.0023(4) 0.0035(4) -0.0006(4)
C11 0.0212(6) 0.0194(6) 0.0239(6) -0.0009(4) 0.0019(5) -0.0014(5)
C12 0.0251(6) 0.0229(6) 0.0211(6) -0.0012(5) 0.0001(5) -0.0026(5)
C13 0.0282(6) 0.0199(6) 0.0200(6) -0.0016(5) 0.0050(5) -0.0032(4)
C14 0.0236(6) 0.0190(5) 0.0219(6) 0.0001(5) 0.0058(5) -0.0003(5)
O1 0.0218(5) 0.0272(7) 0.0338(6) 0.0046(4) 0.0013(4) -0.0068(5)
O2 0.0261(6) 0.0166(5) 0.0190(5) 0.0032(4) 0.0021(5) -0.0011(4)
O3 0.0278(6) 0.0271(7) 0.0482(13) -0.0006(5) 0.0028(6) -0.0138(8)
C15 0.0243(6) 0.0143(6) 0.0149(8) 0.0022(5) 0.0038(5) 0.0020(5)
C16 0.0250(7) 0.0151(6) 0.0150(6) 0.0020(5) 0.0042(5) 0.0020(5)
C17 0.0266(8) 0.0180(6) 0.0235(7) 0.0045(6) 0.0085(7) -0.0001(5)
C18 0.0242(7) 0.0244(7) 0.0253(7) 0.0058(6) 0.0078(6) -0.0005(5)
C19 0.0234(7) 0.0254(7) 0.0284(7) 0.0046(6) 0.0044(6) -0.0043(6)
C20 0.0268(8) 0.0368(9) 0.0333(8) 0.0117(6) 0.0033(6) -0.0006(7)
C15A 0.0243(6) 0.0143(6) 0.0149(8) 0.0022(5) 0.0038(5) 0.0020(5)
C16A 0.0250(7) 0.0151(6) 0.0150(6) 0.0020(5) 0.0042(5) 0.0020(5)
C17A 0.0266(8) 0.0180(6) 0.0235(7) 0.0045(6) 0.0085(7) -0.0001(5)
C18A 0.0242(7) 0.0244(7) 0.0253(7) 0.0058(6) 0.0078(6) -0.0005(5)
O1A 0.0218(5) 0.0272(7) 0.0338(6) 0.0046(4) 0.0013(4) -0.0068(5)
C19A 0.0234(7) 0.0254(7) 0.0284(7) 0.0046(6) 0.0044(6) -0.0043(6)
C20A 0.0268(8) 0.0368(9) 0.0333(8) 0.0117(6) 0.0033(6) -0.0006(7)
O2A 0.0261(6) 0.0166(5) 0.0190(5) 0.0032(4) 0.0021(5) -0.0011(4)
O3A 0.0278(6) 0.0271(7) 0.0482(13) -0.0006(5) 0.0028(6) -0.0138(8)

loop_
_atom_type_symbol
_atom_type_description
_atom_type_scat_dispersion_real
_atom_type_scat_dispersion_imag
_atom_type_scat_source
C C 0.0033 0.0016 'International Tables Vol C Tables 4.2.6.8 and 6.1.1.4'
H H 0.0000 0.0000 'International Tables Vol C Tables 4.2.6.8 and 6.1.1.4'
N N 0.0061 0.0033 'International Tables Vol C Tables 4.2.6.8 and 6.1.1.4'
O O 0.0106 0.0060 'International Tables Vol C Tables 4.2.6.8 and 6.1.1.4'

loop_
_geom_angle_atom_site_label_1
_geom_angle_atom_site_label_2
_geom_angle_atom_site_label_3
_geom_angle
C6 N1 C7 123.68(11)
C6 N1 H1 110.4(11)
C7 N1 H1 110.5(11)
C9 N2 C1 126.03(11)
C9 N2 H2A 114.4(11)
C1 N2 H2A 119.4(11)
C10 N3 C14 117.20(11)
C2 C1 C6 121.05(12)
C2 C1 N2 117.01(12)
C6 C1 N2 121.85(11)
C3 C2 C1 120.38(13)
C3 C2 H2 122.5(10)
C1 C2 H2 117.1(10)
C2 C3 C4 119.32(13)
C2 C3 H3 118.9(12)
C4 C3 H3 121.8(11)
C5 C4 C3 120.23(13)
C5 C4 H4 121.3(10)
C3 C4 H4 118.5(10)
C4 C5 C6 121.66(13)
C4 C5 H5 118.1(9)
C6 C5 H5 120.3(9)
N1 C6 C5 119.71(12)
N1 C6 C1 122.59(12)
C5 C6 C1 117.35(11)
N1 C7 C8 110.54(10)
N1 C7 C10 112.50(10)
C8 C7 C10 110.48(11)
N1 C7 H7 107.7(9)
C8 C7 H7 107.9(8)
C10 C7 H7 107.5(8)
C9 C8 C7 111.37(11)
C9 C8 H8A 111.6(9)
C7 C8 H8A 108.1(8)
C9 C8 H8B 108.8(9)
C7 C8 H8B 107.4(9)
H8A C8 H8B 109.4(13)
N2 C9 C15A 117.6(6)
N2 C9 C15 120.36(12)
N2 C9 C8 116.04(11)
C15A C9 C8 125.7(6)
C15 C9 C8 123.30(12)
N3 C10 C11 122.76(12)
N3 C10 C7 117.94(11)
C11 C10 C7 119.29(11)
C12 C11 C10 118.99(12)
C12 C11 H11 121.2(9)
C10 C11 H11 119.8(9)
C11 C12 C13 118.62(12)
C11 C12 H12 121.3(9)
C13 C12 H12 120.0(9)
C14 C13 C12 118.41(12)
C14 C13 H13 121.5(10)
C12 C13 H13 120.1(10)
N3 C14 C13 124.02(12)
N3 C14 H14 114.9(10)
C13 C14 H14 121.1(10)
C18 O1 C19 121.73(12)
C9 C15 C19 119.45(14)
C9 C15 C16 121.02(13)
C19 C15 C16 119.53(12)
O2 C16 C17 120.18(13)
O2 C16 C15 123.26(12)
C17 C16 C15 116.50(12)
C18 C17 C16 121.03(13)
C18 C17 H17 119.5
C16 C17 H17 119.5
C17 C18 O1 122.28(13)
C17 C18 C20 126.79(15)
O1 C18 C20 110.93(14)
O3 C19 O1 114.41(14)
O3 C19 C15 128.34(14)
O1 C19 C15 117.24(14)
C18 C20 H20A 109.5
C18 C20 H20B 109.5
H20A C20 H20B 109.5
C18 C20 H20C 109.5
H20A C20 H20C 109.5
H20B C20 H20C 109.5
C9 C15A C19A 109.1(7)
C9 C15A C16A 116.9(8)
C19A C15A C16A 119.9
O2A C16A C17A 119.7
O2A C16A C15A 123.7
C17A C16A C15A 116.5
C18A C17A C16A 121.0
C18A C17A H17A 119.5
C16A C17A H17A 119.5
C17A C18A O1A 122.5
C17A C18A C20A 128.0
O1A C18A C20A 109.5
C18A O1A C19A 121.2
O3A C19A O1A 114.5
O3A C19A C15A 128.0
O1A C19A C15A 117.4
C18A C20A H20D 109.5
C18A C20A H20E 109.5
H20D C20A H20E 109.5
C18A C20A H20F 109.5
H20D C20A H20F 109.5
H20E C20A H20F 109.5

loop_
_geom_bond_atom_site_label_1
_geom_bond_atom_site_label_2
_geom_bond_distance
N1 C6 1.3996(18)
N1 C7 1.4648(18)
N1 H1 0.889(18)
N2 C9 1.3206(18)
N2 C1 1.4175(19)
N2 H2A 0.928(18)
N3 C10 1.3377(18)
N3 C14 1.3485(17)
C1 C2 1.3976(19)
C1 C6 1.406(2)
C2 C3 1.385(2)
C2 H2 0.959(17)
C3 C4 1.395(2)
C3 H3 0.96(2)
C4 C5 1.385(2)
C4 H4 0.980(17)
C5 C6 1.402(2)
C5 H5 0.997(16)
C7 C8 1.5291(19)
C7 C10 1.5319(18)
C7 H7 1.036(16)
C8 C9 1.5020(18)
C8 H8A 0.976(15)
C8 H8B 1.033(17)
C9 C15A 1.423(3)
C9 C15 1.4246(19)
C10 C11 1.4026(19)
C11 C12 1.3870(19)
C11 H11 1.006(16)
C12 C13 1.391(2)
C12 H12 0.967(16)
C13 C14 1.3818(19)
C13 H13 0.987(17)
C14 H14 0.992(16)
O1 C18 1.364(2)
O1 C19 1.401(2)
O2 C16 1.2630(18)
O3 C19 1.217(2)
C15 C19 1.447(2)
C15 C16 1.448(2)
C16 C17 1.448(2)
C17 C18 1.341(2)
C17 H17 0.9500
C18 C20 1.493(2)
C20 H20A 0.9800
C20 H20B 0.9800
C20 H20C 0.9800
C15A C19A 1.4397
C15A C16A 1.4466
C16A O2A 1.2580
C16A C17A 1.4385
C17A C18A 1.3459
C17A H17A 0.9500
C18A O1A 1.3649
C18A C20A 1.5066
O1A C19A 1.4057
C19A O3A 1.2185
C20A H20D 0.9800
C20A H20E 0.9800
C20A H20F 0.9799

loop_
_geom_contact_atom_site_label_1
_geom_contact_atom_site_label_2
_geom_contact_distance
_geom_contact_site_symmetry_2
_geom_contact_publ_flag
O2 C7 3.22 1_565 yes
O2 N1 3.25 1_565 yes
O2 N2 2.62 . yes
O2 C2 3.40 3_676 yes
O2 C10 3.29 1_565 yes
O2 N1 3.09 3_666 yes
O2 C5 3.23 3_666 yes
O3 C8 2.85 . yes
O3 C7 3.37 . yes
O1 H11 2.84 2_555 yes
O2 H1 2.85 1_565 yes
O2 H1 2.54 3_666 yes
O2 H2A 1.84 . yes
O2 H5 2.86 3_666 yes
O2 H7 2.75 1_565 yes
O2 H2 2.62 3_676 yes
O3 H8A 2.25 . yes
O3 H11 2.73 . yes
O3 H12 2.69 2_555 yes
O3 H20C 2.71 2_545 yes
N1 O2 3.25 1_545 yes
N1 N2 2.909(3) . yes
N1 N3 2.727(3) . yes
N1 O2 3.09 3_666 yes
N1 N2 3.078(3) 3_666 yes
N2 O2 2.62 . yes
N2 C6 3.319(3) 3_666 yes
N1 H2A 2.547(17) 3_666 yes
N3 H1 2.330(16) . yes
N3 H13 2.755(17) 2_655 yes
C5 C16 3.40 3_666 yes
C7 C16 3.60 1_545 yes
C9 C14 3.38 1_565 yes
C10 C16 3.31 1_545 yes
C11 C16 3.52 1_545 yes
C11 C17 3.49 1_545 yes
C1 H8B 2.547(17) . yes
C4 H20A 3.09 1_645 yes
C5 H20A 2.98 1_645 yes
C6 H8B 2.548(17) . yes
C8 H11 2.930(16) . yes
C11 H8A 2.688(15) . yes
C13 H8B 2.895(18) 2_645 yes
C14 H8B 2.855(17) 2_645 yes
C16 H2A 2.40 . yes
C17 H7 2.92 1_565 yes
C19 H8A 2.60 . yes
H1 H5 2.29(2) . yes
H1 H2A 2.50(2) 3_666 yes
H2 H2A 2.41(3) . yes
H3 H4 2.57(3) 3_766 yes
H5 H20A 2.4596 1_645 yes
H7 H17 2.58 1_545 yes
H8A H11 2.31(2) . yes
H8A H20C 2.50 2_545 yes
H17 H20A 2.47 . yes

loop_
_geom_hbond_atom_site_label_D
_geom_hbond_atom_site_label_H
_geom_hbond_atom_site_label_A
_geom_hbond_site_symmetry_A
_geom_hbond_distance_DH
_geom_hbond_distance_HA
_geom_hbond_distance_DA
_geom_hbond_angle_DHA
_geom_hbond_publ_flag
N1 H1 O2 3_666 0.889(18) 2.536(18) 3.089(2) 121.0(14) yes
N2 H2A O2 . 0.928(18) 1.836(18) 2.616(2) 140.1(15) yes
N2 H2A O3A . 0.928(18) 1.58(2) 2.382(15) 142.0(17) yes

loop_
_geom_torsion_atom_site_label_1
_geom_torsion_atom_site_label_2
_geom_torsion_atom_site_label_3
_geom_torsion_atom_site_label_4
_geom_torsion
C9 N2 C1 C2 142.39(13)
C9 N2 C1 C6 -41.15(18)
C6 C1 C2 C3 1.20(19)
N2 C1 C2 C3 177.69(12)
C1 C2 C3 C4 -0.2(2)
C2 C3 C4 C5 -0.7(2)
C3 C4 C5 C6 0.5(2)
C7 N1 C6 C5 -130.76(13)
C7 N1 C6 C1 56.17(17)
C4 C5 C6 N1 -172.95(11)
C4 C5 C6 C1 0.47(17)
C2 C1 C6 N1 171.90(11)
N2 C1 C6 N1 -4.42(18)
C2 C1 C6 C5 -1.32(17)
N2 C1 C6 C5 -177.64(11)
C6 N1 C7 C8 -16.96(16)
C6 N1 C7 C10 107.08(14)
N1 C7 C8 C9 -63.01(14)
C10 C7 C8 C9 171.80(10)
C1 N2 C9 C15A 168.4(6)
C1 N2 C9 C15 -176.24(12)
C1 N2 C9 C8 -2.34(18)
C7 C8 C9 N2 76.22(14)
C7 C8 C9 C15A -93.7(6)
C7 C8 C9 C15 -110.09(14)
C14 N3 C10 C11 0.16(18)
C14 N3 C10 C7 178.97(11)
N1 C7 C10 N3 -5.14(15)
C8 C7 C10 N3 118.93(12)
N1 C7 C10 C11 173.71(11)
C8 C7 C10 C11 -62.22(15)
N3 C10 C11 C12 -0.56(19)
C7 C10 C11 C12 -179.35(11)
C10 C11 C12 C13 0.40(19)
C11 C12 C13 C14 0.11(19)
C10 N3 C14 C13 0.40(18)
C12 C13 C14 N3 -0.54(19)
N2 C9 C15 C19 -171.57(17)
C8 C9 C15 C19 15.0(2)
N2 C9 C15 C16 8.7(2)
C8 C9 C15 C16 -164.78(12)
C9 C15 C16 O2 -8.5(2)
C19 C15 C16 O2 171.68(16)
C9 C15 C16 C17 168.60(13)
C19 C15 C16 C17 -11.2(2)
O2 C16 C17 C18 177.40(14)
C15 C16 C17 C18 0.2(2)
C16 C17 C18 O1 7.3(2)
C16 C17 C18 C20 -171.50(15)
C19 O1 C18 C17 -3.3(2)
C19 O1 C18 C20 175.62(14)
C18 O1 C19 O3 171.40(14)
C18 O1 C19 C15 -7.8(2)
C9 C15 C19 O3 16.0(3)
C16 C15 C19 O3 -164.19(17)
C9 C15 C19 O1 -164.88(14)
C16 C15 C19 O1 14.9(3)
N2 C9 C15A C19A 32.4(8)
C8 C9 C15A C19A -157.9(5)
N2 C9 C15A C16A 172.6(5)
C8 C9 C15A C16A -17.7(8)
C9 C15A C16A O2A 37.2(8)
C19A C15A C16A O2A 172.9
C9 C15A C16A C17A -145.4(8)
C19A C15A C16A C17A -9.7
O2A C16A C17A C18A 177.2
C15A C16A C17A C18A -0.3
C16A C17A C18A O1A 6.5
C16A C17A C18A C20A -171.8
C17A C18A O1A C19A -2.4
C20A C18A O1A C19A 176.1
C18A O1A C19A O3A 172.4
C18A O1A C19A C15A -7.6
C9 C15A C19A O3A -27.6(8)
C16A C15A C19A O3A -166.4
C9 C15A C19A O1A 152.3(8)
C16A C15A C19A O1A 13.5

_cod_database_fobs_code 2242793
